data_7204375
loop_
_publ_author_name
'Bell, Norman A.'
'Crouch, David J.'
'High, Lawrence R. H.'
'Simmonds, Derek J.'
'Coles, Simon J.'
'Hursthouse, Michael B.'

_publ_section_title
;
 Distorted electron acceptors: an unexpected reaction involving
 tetramethyl-TCNQ
;
_journal_issue 9
_journal_name_full 'Journal of the Chemical Society, Perkin Transactions 1'
_journal_page_first 1171
_journal_paper_doi 10.1039/b201862b
_journal_year 2002
_chemical_formula_sum 'C34 H30 Cl2 I N5 S2'
_chemical_formula_weight 770.55
_chemical_name_systematic
;
?
;
_space_group_IT_number 14
_symmetry_cell_setting monoclinic
_symmetry_space_group_name_Hall '-P 2yn'
_symmetry_space_group_name_H-M 'P 1 21/n 1'
_atom_sites_solution_hydrogens geom
_atom_sites_solution_primary direct
_atom_sites_solution_secondary difmap
_audit_creation_method SHELXL-97
_cell_angle_alpha 90.00
_cell_angle_beta 95.75(3)
_cell_angle_gamma 90.00
_cell_formula_units_Z 4
_cell_length_a 7.9977(16)
_cell_length_b 14.986(3)
_cell_length_c 27.776(6)
_cell_measurement_reflns_used 25774
_cell_measurement_temperature 100(2)
_cell_measurement_theta_max 27.48
_cell_measurement_theta_min 2.91
_cell_volume 3312.3(12)
_computing_cell_refinement 'DENZO, COLLECT'
_computing_data_reduction 'DENZO, COLLECT'
_computing_molecular_graphics 'CAMERON (Watkin, Pearce 1995)'
_computing_structure_refinement 'SHELXL-97 (Sheldrick, 1997)'
_computing_structure_solution 'SHELXS-97 (Sheldrick, 1990)'
_diffrn_ambient_temperature 100(2)
_diffrn_detector_area_resol_mean 9.091
_diffrn_measured_fraction_theta_full 0.957
_diffrn_measured_fraction_theta_max 0.957
_diffrn_measurement_device_type 'Nonius KappaCCD Area Detector'
_diffrn_measurement_method '\\f and \\w scans to fill Ewald Sphere'
_diffrn_radiation_monochromator graphite
_diffrn_radiation_source 'Nonius FR591 rotating anode'
_diffrn_radiation_type MoK\a
_diffrn_radiation_wavelength 0.71073
_diffrn_reflns_av_R_equivalents 0.0877
_diffrn_reflns_av_sigmaI/netI 0.0651
_diffrn_reflns_limit_h_max 10
_diffrn_reflns_limit_h_min -10
_diffrn_reflns_limit_k_max 19
_diffrn_reflns_limit_k_min -19
_diffrn_reflns_limit_l_max 36
_diffrn_reflns_limit_l_min -36
_diffrn_reflns_number 32635
_diffrn_reflns_theta_full 27.47
_diffrn_reflns_theta_max 27.47
_diffrn_reflns_theta_min 2.93
_exptl_absorpt_coefficient_mu 1.287
_exptl_absorpt_correction_T_max 0.9384
_exptl_absorpt_correction_T_min 0.6615
_exptl_absorpt_correction_type multi-scan
_exptl_crystal_colour red
_exptl_crystal_density_diffrn 1.545
_exptl_crystal_density_method 'not measured'
_exptl_crystal_description plate
_exptl_crystal_F_000 1552
_exptl_crystal_size_max 0.35
_exptl_crystal_size_mid 0.30
_exptl_crystal_size_min 0.05
_refine_diff_density_max 1.170
_refine_diff_density_min -2.711
_refine_diff_density_rms 0.157
_refine_ls_extinction_coef 0.0000(4)
_refine_ls_extinction_expression Fc^*^=kFc[1+0.001xFc^2^\l^3^/sin(2\q)]^-1/4^
_refine_ls_extinction_method SHELXL
_refine_ls_goodness_of_fit_ref 1.031
_refine_ls_hydrogen_treatment mixed
_refine_ls_matrix_type full
_refine_ls_number_parameters 414
_refine_ls_number_reflns 7272
_refine_ls_number_restraints 0
_refine_ls_restrained_S_all 1.031
_refine_ls_R_factor_all 0.0734
_refine_ls_R_factor_gt 0.0538
_refine_ls_shift/su_max 0.123
_refine_ls_shift/su_mean 0.004
_refine_ls_structure_factor_coef Fsqd
_refine_ls_weighting_details 'calc w=1/[\s^2^(Fo^2^)+(0.0912P)^2^+3.8109P] where P=(Fo^2^+2Fc^2^)/3'
_refine_ls_weighting_scheme calc
_refine_ls_wR_factor_gt 0.1419
_refine_ls_wR_factor_ref 0.1526
_reflns_number_gt 5690
_reflns_number_total 7272
_reflns_threshold_expression >2sigma(I)
_cod_data_source_file b201862b.txt
_cod_data_source_block s92
_cod_depositor_comments
;
The following automatic conversions were performed:
'_symmetry_cell_setting' value 'Monoclinic' changed to 'monoclinic'
according to '/home/saulius/struct/CIF-dictionaries/cif_core.dic'
dictionary named 'cif_core.dic' version 2.4.1 from 2010-06-29.

Automatic conversion script
Id: cif_fix_enum 1527 2010-12-29 10:47:43Z saulius 

The following automatic conversions were performed:

'_exptl_absorpt_correction_type' tag value 'multi-scans' was replaced
with 'multi-scan' value.

Automatic conversion script
Id: cif_fix_values 1646 2011-03-28 12:23:43Z adriana 
;
_cod_original_sg_symbol_H-M P21/n
_cod_database_code 7204375

loop_
_symmetry_equiv_pos_as_xyz
'x, y, z'
'-x+1/2, y+1/2, -z+1/2'
'-x, -y, -z'
'x-1/2, -y-1/2, z-1/2'

loop_
_atom_site_label
_atom_site_type_symbol
_atom_site_fract_x
_atom_site_fract_y
_atom_site_fract_z
_atom_site_U_iso_or_equiv
_atom_site_adp_type
_atom_site_occupancy
_atom_site_symmetry_multiplicity
_atom_site_calc_flag
_atom_site_refinement_flags
_atom_site_disorder_assembly
_atom_site_disorder_group
C01 C 0.8766(5) 0.4809(3) 0.21863(16) 0.0261(10) Uani 1 1 d . . .
H01A H 0.7991 0.4495 0.1942 0.031 Uiso 1 1 calc R A 1
H01B H 0.8145 0.4961 0.2466 0.031 Uiso 1 1 calc R A 1
C1 C 0.6246(5) 0.9057(3) 0.02606(14) 0.0167(8) Uani 1 1 d . . .
C2 C 0.7066(5) 0.9465(3) -0.01033(15) 0.0190(9) Uani 1 1 d . . .
H2 H 0.6978 0.9208 -0.0418 0.023 Uiso 1 1 calc R . .
C3 C 0.8000(5) 1.0230(3) -0.00149(15) 0.0223(9) Uani 1 1 d . . .
H3 H 0.8522 1.0504 -0.0270 0.027 Uiso 1 1 calc R . .
C4 C 0.8184(5) 1.0608(3) 0.04471(17) 0.0238(9) Uani 1 1 d . . .
H4 H 0.8851 1.1127 0.0510 0.029 Uiso 1 1 calc R . .
C5 C 0.7380(5) 1.0214(3) 0.08127(15) 0.0213(9) Uani 1 1 d . . .
H5 H 0.7505 1.0465 0.1128 0.026 Uiso 1 1 calc R . .
C6 C 0.6394(5) 0.9457(3) 0.07233(14) 0.0174(8) Uani 1 1 d . . .
C7 C 0.5252(5) 0.7877(3) -0.03321(13) 0.0199(9) Uani 1 1 d . . .
H7A H 0.4589 0.7326 -0.0342 0.030 Uiso 1 1 calc R . .
H7B H 0.6393 0.7741 -0.0410 0.030 Uiso 1 1 calc R . .
H7C H 0.4726 0.8301 -0.0569 0.030 Uiso 1 1 calc R . .
C8 C 0.4532(5) 0.7814(3) 0.04852(13) 0.0145(8) Uani 1 1 d . . .
N4 N 0.3760(4) 0.7057(2) 0.03996(11) 0.0155(7) Uani 1 1 d . . .
C10 C 0.3149(5) 0.6815(3) 0.08292(13) 0.0147(8) Uani 1 1 d . . .
C11 C 0.3519(5) 0.7511(3) 0.12017(13) 0.0132(8) Uani 1 1 d . . .
C12 C 0.4448(5) 0.8126(3) 0.09871(13) 0.0150(8) Uani 1 1 d . . .
C13 C 0.2972(5) 0.7479(3) 0.16952(13) 0.0138(8) Uani 1 1 d . . .
C14 C 0.3747(5) 0.6874(3) 0.20313(13) 0.0167(8) Uani 1 1 d . . .
C15 C 0.5284(5) 0.6355(3) 0.19119(16) 0.0257(10) Uani 1 1 d . . .
H15A H 0.4934 0.5773 0.1777 0.039 Uiso 1 1 calc R . .
H15B H 0.6045 0.6269 0.2207 0.039 Uiso 1 1 calc R . .
H15C H 0.5865 0.6689 0.1675 0.039 Uiso 1 1 calc R . .
C16 C 0.3116(5) 0.6755(3) 0.24805(13) 0.0158(8) Uani 1 1 d . . .
C17 C 0.3786(7) 0.5995(3) 0.27961(16) 0.0280(11) Uani 1 1 d . . .
H17A H 0.4791 0.6191 0.2999 0.042 Uiso 1 1 calc R . .
H17B H 0.4075 0.5496 0.2592 0.042 Uiso 1 1 calc R . .
H17C H 0.2927 0.5804 0.3002 0.042 Uiso 1 1 calc R . .
C18 C 0.1832(5) 0.7317(3) 0.26018(13) 0.0158(8) Uani 1 1 d . . .
C19 C 0.1055(5) 0.7935(3) 0.22714(13) 0.0146(8) Uani 1 1 d . . .
C20 C -0.0419(6) 0.8490(3) 0.24027(16) 0.0252(10) Uani 1 1 d . . .
H20A H -0.1349 0.8095 0.2466 0.038 Uiso 1 1 calc R . .
H20B H -0.0785 0.8891 0.2134 0.038 Uiso 1 1 calc R . .
H20C H -0.0076 0.8843 0.2693 0.038 Uiso 1 1 calc R . .
C21 C 0.1621(5) 0.8011(3) 0.18113(13) 0.0140(8) Uani 1 1 d . . .
C22 C 0.0797(5) 0.8667(3) 0.14432(14) 0.0183(8) Uani 1 1 d . . .
H22A H -0.0423 0.8579 0.1412 0.027 Uiso 1 1 calc R . .
H22B H 0.1223 0.8566 0.1129 0.027 Uiso 1 1 calc R . .
H22C H 0.1061 0.9278 0.1551 0.027 Uiso 1 1 calc R . .
C23 C 0.1184(5) 0.7266(3) 0.31030(14) 0.0206(9) Uani 1 1 d . . .
H23 H 0.0674 0.7861 0.3161 0.025 Uiso 1 1 calc R . .
C24 C -0.0168(6) 0.6598(3) 0.31271(15) 0.0274(11) Uani 1 1 d . . .
C25 C 0.2500(6) 0.7117(3) 0.35073(15) 0.0247(10) Uani 1 1 d . . .
C26 C 0.2183(5) 0.5354(3) 0.05210(13) 0.0132(8) Uani 1 1 d . . .
C27 C 0.0638(5) 0.4324(3) 0.10108(15) 0.0193(9) Uani 1 1 d . . .
H27A H 0.1523 0.4266 0.1280 0.029 Uiso 1 1 calc R . .
H27B H 0.0050 0.3753 0.0959 0.029 Uiso 1 1 calc R . .
H27C H -0.0163 0.4785 0.1088 0.029 Uiso 1 1 calc R . .
C28 C 0.1400(5) 0.4008(3) 0.01767(15) 0.0155(8) Uani 1 1 d . . .
C29 C 0.2262(5) 0.4390(3) -0.01912(14) 0.0155(8) Uani 1 1 d . . .
C30 C 0.2419(5) 0.3925(3) -0.06263(15) 0.0191(9) Uani 1 1 d . . .
H30 H 0.3008 0.4176 -0.0874 0.023 Uiso 1 1 calc R . .
C31 C 0.1692(5) 0.3097(3) -0.06788(15) 0.0220(9) Uani 1 1 d . . .
H31 H 0.1779 0.2770 -0.0968 0.026 Uiso 1 1 calc R . .
C32 C 0.0820(5) 0.2723(3) -0.03135(15) 0.0222(9) Uani 1 1 d . . .
H32 H 0.0330 0.2148 -0.0362 0.027 Uiso 1 1 calc R . .
C33 C 0.0656(5) 0.3168(3) 0.01152(15) 0.0199(9) Uani 1 1 d . . .
H33 H 0.0058 0.2911 0.0359 0.024 Uiso 1 1 calc R . .
N1 N 0.5324(4) 0.8270(2) 0.01555(11) 0.0159(7) Uani 1 1 d . . .
N2 N -0.1231(6) 0.6105(3) 0.31390(16) 0.0389(11) Uani 1 1 d . . .
N3 N 0.3463(5) 0.7022(3) 0.38338(14) 0.0350(10) Uani 1 1 d . . .
C9 C 0.2372(5) 0.6020(3) 0.08898(14) 0.0149(8) Uani 1 1 d . . .
H9 H 0.1939 0.5904 0.1190 0.018 Uiso 1 1 calc R . .
N5 N 0.1394(4) 0.4577(2) 0.05669(11) 0.0149(7) Uani 1 1 d . . .
S1 S 0.53703(13) 0.90878(7) 0.12196(4) 0.0201(2) Uani 1 1 d . . .
S2 S 0.29949(12) 0.54485(7) -0.00304(3) 0.0146(2) Uani 1 1 d . . .
I1 I 0.55286(3) 0.403061(19) 0.118308(9) 0.02329(13) Uani 1 1 d . . .
Cl1 Cl 1.052(3) 0.4118(12) 0.2375(3) 0.043(2) Uani 0.66(8) 1 d P B 1
Cl1' Cl 1.006(5) 0.388(3) 0.2300(14) 0.047(7) Uani 0.34(8) 1 d P B 2
Cl2 Cl 0.95519(14) 0.57893(8) 0.19337(4) 0.0298(3) Uani 1 1 d . B .

loop_
_atom_site_aniso_label
_atom_site_aniso_U_11
_atom_site_aniso_U_22
_atom_site_aniso_U_33
_atom_site_aniso_U_23
_atom_site_aniso_U_13
_atom_site_aniso_U_12
C01 0.026(2) 0.031(3) 0.020(2) 0.0021(19) -0.0026(17) 0.0021(19)
C1 0.018(2) 0.019(2) 0.0125(19) 0.0013(15) 0.0021(15) 0.0047(16)
C2 0.019(2) 0.021(2) 0.017(2) 0.0047(17) 0.0068(16) 0.0030(17)
C3 0.021(2) 0.024(2) 0.023(2) 0.0065(18) 0.0110(17) 0.0013(18)
C4 0.021(2) 0.020(2) 0.031(2) 0.0001(19) 0.0102(18) -0.0018(18)
C5 0.024(2) 0.020(2) 0.020(2) -0.0037(17) 0.0036(16) 0.0000(17)
C6 0.020(2) 0.018(2) 0.0142(19) -0.0007(16) 0.0052(15) 0.0065(17)
C7 0.030(2) 0.024(2) 0.0070(18) -0.0021(16) 0.0066(15) -0.0008(18)
C8 0.0175(19) 0.021(2) 0.0049(17) -0.0023(15) 0.0011(14) 0.0055(16)
N4 0.0200(17) 0.0200(19) 0.0072(15) -0.0007(13) 0.0046(12) 0.0010(14)
C10 0.0178(19) 0.020(2) 0.0061(17) -0.0001(15) 0.0017(14) 0.0035(16)
C11 0.0198(19) 0.015(2) 0.0053(17) -0.0032(14) 0.0037(14) -0.0003(15)
C12 0.0187(19) 0.020(2) 0.0057(17) -0.0031(15) 0.0000(14) 0.0005(16)
C13 0.0158(19) 0.019(2) 0.0065(17) -0.0019(15) 0.0019(14) -0.0018(15)
C14 0.021(2) 0.021(2) 0.0080(18) -0.0024(16) 0.0029(15) 0.0010(17)
C15 0.025(2) 0.035(3) 0.018(2) -0.0001(19) 0.0035(17) 0.013(2)
C16 0.024(2) 0.017(2) 0.0070(17) 0.0002(15) 0.0032(14) 0.0009(17)
C17 0.044(3) 0.026(3) 0.014(2) 0.0004(18) 0.0028(19) 0.013(2)
C18 0.023(2) 0.018(2) 0.0070(17) -0.0023(15) 0.0026(14) -0.0014(16)
C19 0.020(2) 0.015(2) 0.0097(18) -0.0008(15) 0.0051(14) -0.0020(16)
C20 0.031(2) 0.029(3) 0.018(2) 0.0027(18) 0.0099(18) 0.0083(19)
C21 0.0193(19) 0.014(2) 0.0085(18) -0.0016(14) 0.0025(14) -0.0022(15)
C22 0.024(2) 0.022(2) 0.0091(18) 0.0000(16) 0.0030(15) 0.0035(17)
C23 0.029(2) 0.024(2) 0.0089(18) -0.0004(16) 0.0053(16) 0.0036(18)
C24 0.042(3) 0.034(3) 0.009(2) 0.0022(18) 0.0115(18) 0.002(2)
C25 0.040(3) 0.025(2) 0.011(2) -0.0024(17) 0.0078(18) 0.004(2)
C26 0.0150(18) 0.017(2) 0.0076(17) 0.0005(15) 0.0000(14) 0.0003(15)
C27 0.026(2) 0.020(2) 0.0124(19) 0.0018(17) 0.0074(16) -0.0047(18)
C28 0.0143(19) 0.018(2) 0.0131(19) -0.0007(15) -0.0023(14) 0.0025(15)
C29 0.0144(19) 0.019(2) 0.0125(19) -0.0032(16) -0.0015(14) 0.0010(16)
C30 0.019(2) 0.024(2) 0.015(2) -0.0040(16) -0.0004(16) 0.0041(17)
C31 0.026(2) 0.023(2) 0.016(2) -0.0064(17) -0.0040(16) 0.0058(18)
C32 0.022(2) 0.019(2) 0.025(2) -0.0039(18) -0.0050(17) 0.0029(17)
C33 0.019(2) 0.021(2) 0.018(2) 0.0027(17) -0.0045(16) -0.0002(17)
N1 0.0218(18) 0.0183(18) 0.0083(15) 0.0001(13) 0.0048(13) 0.0009(14)
N2 0.047(3) 0.047(3) 0.025(2) 0.0025(19) 0.018(2) -0.008(2)
N3 0.051(3) 0.041(3) 0.0126(19) -0.0032(17) 0.0018(17) 0.012(2)
C9 0.0146(19) 0.022(2) 0.0086(18) 0.0000(15) 0.0017(14) 0.0018(15)
N5 0.0162(16) 0.0208(18) 0.0075(15) -0.0023(13) -0.0001(12) 0.0001(13)
S1 0.0294(6) 0.0197(6) 0.0122(5) -0.0043(4) 0.0064(4) -0.0048(4)
S2 0.0151(5) 0.0195(5) 0.0095(4) -0.0026(4) 0.0025(3) -0.0006(4)
I1 0.0284(2) 0.0286(2) 0.01285(17) 0.00073(11) 0.00195(11) -0.00436(11)
Cl1 0.042(5) 0.045(3) 0.0384(18) 0.0086(19) -0.006(2) 0.015(3)
Cl1' 0.037(7) 0.056(11) 0.047(7) 0.023(7) 0.001(6) 0.019(8)
Cl2 0.0292(6) 0.0388(7) 0.0229(6) -0.0074(5) 0.0097(4) -0.0078(5)

loop_
_atom_type_symbol
_atom_type_description
_atom_type_scat_dispersion_real
_atom_type_scat_dispersion_imag
_atom_type_scat_source
C C 0.0033 0.0016 'International Tables Vol C Tables 4.2.6.8 and 6.1.1.4'
H H 0.0000 0.0000 'International Tables Vol C Tables 4.2.6.8 and 6.1.1.4'
N N 0.0061 0.0033 'International Tables Vol C Tables 4.2.6.8 and 6.1.1.4'
S S 0.1246 0.1234 'International Tables Vol C Tables 4.2.6.8 and 6.1.1.4'
I I -0.4742 1.8119 'International Tables Vol C Tables 4.2.6.8 and 6.1.1.4'
Cl Cl 0.1484 0.1585 'International Tables Vol C Tables 4.2.6.8 and 6.1.1.4'

loop_
_geom_angle_atom_site_label_1
_geom_angle_atom_site_label_2
_geom_angle_atom_site_label_3
_geom_angle
_geom_angle_site_symmetry_1
_geom_angle_site_symmetry_3
_geom_angle_publ_flag
Cl1' C01 Cl2 120.3(14) . . ?
Cl1' C01 Cl1 17.4(15) . . ?
Cl2 C01 Cl1 107.3(8) . . ?
C2 C1 N1 119.4(4) . . ?
C2 C1 C6 118.0(4) . . ?
N1 C1 C6 122.6(4) . . ?
C3 C2 C1 121.3(4) . . ?
C2 C3 C4 120.4(4) . . ?
C5 C4 C3 119.2(4) . . ?
C4 C5 C6 120.8(4) . . ?
C5 C6 C1 120.2(4) . . ?
C5 C6 S1 114.6(3) . . ?
C1 C6 S1 125.1(3) . . ?
N4 C8 N1 124.3(3) . . ?
N4 C8 C12 112.5(3) . . ?
N1 C8 C12 123.2(4) . . ?
C8 N4 C10 105.8(3) . . ?
C9 C10 N4 122.8(4) . . ?
C9 C10 C11 126.3(3) . . ?
N4 C10 C11 110.9(3) . . ?
C12 C11 C10 104.6(3) . . ?
C12 C11 C13 130.8(4) . . ?
C10 C11 C13 124.6(3) . . ?
C11 C12 C8 106.1(3) . . ?
C11 C12 S1 129.7(3) . . ?
C8 C12 S1 124.3(3) . . ?
C14 C13 C21 120.8(3) . . ?
C14 C13 C11 119.1(3) . . ?
C21 C13 C11 119.9(3) . . ?
C13 C14 C16 120.0(4) . . ?
C13 C14 C15 120.0(3) . . ?
C16 C14 C15 120.0(4) . . ?
C18 C16 C14 118.5(4) . . ?
C18 C16 C17 123.0(4) . . ?
C14 C16 C17 118.4(4) . . ?
C16 C18 C19 121.9(3) . . ?
C16 C18 C23 120.9(3) . . ?
C19 C18 C23 117.2(3) . . ?
C21 C19 C18 119.1(4) . . ?
C21 C19 C20 120.3(4) . . ?
C18 C19 C20 120.6(3) . . ?
C19 C21 C13 119.3(3) . . ?
C19 C21 C22 120.5(3) . . ?
C13 C21 C22 120.3(3) . . ?
C25 C23 C24 109.3(4) . . ?
C25 C23 C18 114.7(3) . . ?
C24 C23 C18 112.9(3) . . ?
N2 C24 C23 178.0(5) . . ?
N3 C25 C23 176.6(5) . . ?
N5 C26 C9 123.9(3) . . ?
N5 C26 S2 112.2(3) . . ?
C9 C26 S2 123.9(3) . . ?
N5 C28 C33 128.2(4) . . ?
N5 C28 C29 111.0(3) . . ?
C33 C28 C29 120.7(4) . . ?
C28 C29 C30 120.8(4) . . ?
C28 C29 S2 111.2(3) . . ?
C30 C29 S2 128.0(3) . . ?
C31 C30 C29 117.7(4) . . ?
C30 C31 C32 121.3(4) . . ?
C33 C32 C31 121.8(4) . . ?
C32 C33 C28 117.7(4) . . ?
C8 N1 C1 123.8(3) . . ?
C8 N1 C7 116.3(3) . . ?
C1 N1 C7 119.9(3) . . ?
C10 C9 C26 122.6(4) . . ?
C26 N5 C28 115.1(3) . . ?
C26 N5 C27 122.7(3) . . ?
C28 N5 C27 122.1(3) . . ?
C12 S1 C6 100.68(19) . . ?
C26 S2 C29 90.35(19) . . ?

loop_
_geom_bond_atom_site_label_1
_geom_bond_atom_site_label_2
_geom_bond_distance
_geom_bond_site_symmetry_2
_geom_bond_publ_flag
C01 Cl1' 1.742(18) . ?
C01 Cl2 1.770(5) . ?
C01 Cl1 1.782(12) . ?
C1 C2 1.400(6) . ?
C1 N1 1.406(5) . ?
C1 C6 1.412(5) . ?
C2 C3 1.378(6) . ?
C3 C4 1.396(6) . ?
C4 C5 1.387(6) . ?
C5 C6 1.390(6) . ?
C6 S1 1.761(4) . ?
C7 N1 1.473(5) . ?
C8 N4 1.302(5) . ?
C8 N1 1.350(5) . ?
C8 C12 1.478(5) . ?
N4 C10 1.382(5) . ?
C10 C9 1.362(6) . ?
C10 C11 1.478(5) . ?
C11 C12 1.359(6) . ?
C11 C13 1.481(5) . ?
C12 S1 1.715(4) . ?
C13 C14 1.400(5) . ?
C13 C21 1.406(5) . ?
C14 C16 1.403(5) . ?
C14 C15 1.520(6) . ?
C16 C18 1.394(6) . ?
C16 C17 1.503(6) . ?
C18 C19 1.405(5) . ?
C18 C23 1.535(5) . ?
C19 C21 1.402(5) . ?
C19 C20 1.517(6) . ?
C21 C22 1.520(5) . ?
C23 C25 1.477(6) . ?
C23 C24 1.481(7) . ?
C24 N2 1.129(6) . ?
C25 N3 1.138(6) . ?
C26 N5 1.337(5) . ?
C26 C9 1.427(5) . ?
C26 S2 1.728(4) . ?
C27 N5 1.476(5) . ?
C28 N5 1.379(5) . ?
C28 C33 1.395(6) . ?
C28 C29 1.410(6) . ?
C29 C30 1.412(5) . ?
C29 S2 1.734(4) . ?
C30 C31 1.372(6) . ?
C31 C32 1.404(6) . ?
C32 C33 1.383(6) . ?
